data_4335897
loop_
_publ_author_name
'Hiroki Sato'
'Lisa Miya'
'Kiyotaka Mitsumoto'
'Takuto Matsumoto'
'Takuya Shiga'
'Graham N. Newton'
'Hiroki Oshio'

_publ_contact_author_address
;University of Tsukuba
Graduate School of Pure and Applied Sciences Department of Chemistry
Tennodai 1-1-1
Tsukuba 305-8571
Japan
;
_publ_contact_author_email oshio@chem.tsukuba.ac.jp
_publ_contact_author_fax +81-29-853-4238
_publ_contact_author_name 'Hiroki Oshio'
_publ_contact_author_phone +81-29-853-4238
_publ_section_title
;
 Multiredox Active [3 x 3] Copper Grids
;
_journal_name_full 'Inorganic Chemistry'
_journal_page_first 9714
_journal_page_last 9716
_journal_paper_doi 10.1021/ic401445u
_journal_volume 52
_journal_year 2013
_chemical_formula_moiety 'C126 H78 Cu9 N42, 6(B F4), C3 O, 3(C2 N), 13(O)'
_chemical_formula_sum 'C135 H78 B6 Cu9 F24 N45 O14'
_chemical_formula_weight 3647.14
_chemical_name_systematic
; 
 ? 
;
_space_group_IT_number 12
_symmetry_cell_setting monoclinic
_symmetry_space_group_name_Hall '-C 2y'
_symmetry_space_group_name_H-M 'C 1 2/m 1'
_atom_sites_solution_hydrogens geom
_atom_sites_solution_primary direct
_atom_sites_solution_secondary difmap
_audit_creation_method SHELXL-97
_cell_angle_alpha 90.00
_cell_angle_beta 94.5490(10)
_cell_angle_gamma 90.00
_cell_formula_units_Z 4
_cell_length_a 28.890(2)
_cell_length_b 20.0394(16)
_cell_length_c 25.453(2)
_cell_measurement_reflns_used 8794
_cell_measurement_temperature 100(2)
_cell_measurement_theta_max 27.591
_cell_measurement_theta_min 2.186
_cell_volume 14689.3(19)
_computing_cell_refinement 'Bruker SMART'
_computing_data_collection 'Bruker SMART'
_computing_data_reduction 'Bruker SAINT'
_computing_molecular_graphics 'Bruker SHELXTL'
_computing_publication_material 'Bruker SHELXTL'
_computing_structure_refinement 'Bruker SHELXTL'
_computing_structure_solution 'Bruker SHELXTL'
_diffrn_ambient_temperature 100(2)
_diffrn_detector_area_resol_mean 8.366
_diffrn_measured_fraction_theta_full 0.974
_diffrn_measured_fraction_theta_max 0.974
_diffrn_measurement_device_type 'CCD area detector'
_diffrn_measurement_method 'phi and omega scans'
_diffrn_radiation_monochromator graphite
_diffrn_radiation_source 'fine-focus sealed tube'
_diffrn_radiation_type MoK\a
_diffrn_radiation_wavelength 0.71073
_diffrn_reflns_av_R_equivalents 0.0429
_diffrn_reflns_av_sigmaI/netI 0.0594
_diffrn_reflns_limit_h_max 37
_diffrn_reflns_limit_h_min -23
_diffrn_reflns_limit_k_max 25
_diffrn_reflns_limit_k_min -23
_diffrn_reflns_limit_l_max 33
_diffrn_reflns_limit_l_min -32
_diffrn_reflns_number 45543
_diffrn_reflns_theta_full 27.50
_diffrn_reflns_theta_max 27.50
_diffrn_reflns_theta_min 0.80
_exptl_absorpt_coefficient_mu 1.384
_exptl_absorpt_correction_T_max 0.9340
_exptl_absorpt_correction_T_min 0.6430
_exptl_absorpt_correction_type empirical
_exptl_absorpt_process_details SADABS
_exptl_crystal_colour green
_exptl_crystal_density_diffrn 1.649
_exptl_crystal_description lozenge
_exptl_crystal_F_000 7288
_exptl_crystal_size_max 0.35
_exptl_crystal_size_mid 0.25
_exptl_crystal_size_min 0.05
_refine_diff_density_max 1.439
_refine_diff_density_min -1.090
_refine_diff_density_rms 0.157
_refine_ls_extinction_method none
_refine_ls_goodness_of_fit_ref 1.070
_refine_ls_hydrogen_treatment constr
_refine_ls_matrix_type full
_refine_ls_number_parameters 1119
_refine_ls_number_reflns 16895
_refine_ls_number_restraints 169
_refine_ls_restrained_S_all 1.088
_refine_ls_R_factor_all 0.1161
_refine_ls_R_factor_gt 0.0827
_refine_ls_shift/su_max 0.000
_refine_ls_shift/su_mean 0.000
_refine_ls_structure_factor_coef Fsqd
_refine_ls_weighting_details 'calc w=1/[\s^2^(Fo^2^)+(0.1240P)^2^+141.2964P] where P=(Fo^2^+2Fc^2^)/3'
_refine_ls_weighting_scheme calc
_refine_ls_wR_factor_gt 0.2375
_refine_ls_wR_factor_ref 0.2632
_reflns_number_gt 11478
_reflns_number_total 16895
_reflns_threshold_expression >2sigma(I)
_cod_data_source_file ic401445u_si_002_2.cif
_cod_data_source_block '[Cu(II)9]'
_cod_original_cell_volume 14689(2)
_cod_original_sg_symbol_H-M 'C 2/m'
_cod_database_code 4335897

loop_
_symmetry_equiv_pos_as_xyz
'x, y, z'
'-x, y, -z'
'x+1/2, y+1/2, z'
'-x+1/2, y+1/2, -z'
'-x, -y, -z'
'x, -y, z'
'-x+1/2, -y+1/2, -z'
'x+1/2, -y+1/2, z'

loop_
_atom_site_label
_atom_site_type_symbol
_atom_site_fract_x
_atom_site_fract_y
_atom_site_fract_z
_atom_site_U_iso_or_equiv
_atom_site_adp_type
_atom_site_occupancy
_atom_site_symmetry_multiplicity
_atom_site_calc_flag
_atom_site_refinement_flags
Cu1 Cu 0.31300(3) 0.0000 0.22715(4) 0.0245(2) Uani 1 2 d S
Cu2 Cu 0.19456(4) 0.0000 0.31669(4) 0.0322(3) Uani 1 2 d S
Cu3 Cu 0.19256(3) 0.17716(4) 0.23276(4) 0.0376(2) Uani 1 1 d .
Cu4 Cu 0.30573(2) 0.18424(4) 0.14344(3) 0.02937(19) Uani 1 1 d .
Cu5 Cu 0.43362(2) 0.17535(4) 0.22370(3) 0.0303(2) Uani 1 1 d .
Cu6 Cu 0.44665(4) 0.0000 0.30806(4) 0.0276(2) Uani 1 2 d S
N1 N 0.12458(19) 0.1626(3) 0.2071(3) 0.0435(15) Uani 1 1 d .
N2 N 0.19966(18) 0.1781(3) 0.1601(2) 0.0382(13) Uani 1 1 d .
N3 N 0.23624(18) 0.1801(3) 0.1302(2) 0.0344(12) Uani 1 1 d .
N4 N 0.29757(19) 0.1753(3) 0.0656(2) 0.0339(12) Uani 1 1 d .
N5 N 0.37162(18) 0.1760(3) 0.1252(2) 0.0331(12) Uani 1 1 d .
N6 N 0.41304(18) 0.1737(3) 0.1517(2) 0.0324(12) Uani 1 1 d .
N7 N 0.49646(17) 0.1607(3) 0.1940(2) 0.0340(12) Uani 1 1 d .
N8 N 0.1193(3) 0.0000 0.2802(3) 0.0380(18) Uani 1 2 d S
N9 N 0.2021(2) 0.0000 0.2401(3) 0.0306(16) Uani 1 2 d S
N10 N 0.2393(2) 0.0000 0.2126(3) 0.0281(15) Uani 1 2 d S
N11 N 0.3054(2) 0.0000 0.1491(3) 0.0232(14) Uani 1 2 d S
N12 N 0.3825(2) 0.0000 0.2073(3) 0.0249(14) Uani 1 2 d S
N13 N 0.4260(3) 0.0000 0.2325(3) 0.0290(15) Uani 1 2 d S
N14 N 0.5140(2) 0.0000 0.2677(3) 0.0311(16) Uani 1 2 d S
N15 N 0.42569(18) 0.2709(3) 0.2520(2) 0.0361(12) Uani 1 1 d .
N16 N 0.44066(17) 0.1550(3) 0.2969(2) 0.0310(11) Uani 1 1 d .
N17 N 0.44415(17) 0.0983(3) 0.3245(2) 0.0291(11) Uani 1 1 d .
N18 N 0.4480(3) 0.0000 0.3864(3) 0.0346(17) Uani 1 2 d S
N19 N 0.30971(18) 0.2866(3) 0.1829(2) 0.0400(13) Uani 1 1 d .
N20 N 0.31270(17) 0.1640(3) 0.21970(19) 0.0268(10) Uani 1 1 d .
N21 N 0.31493(16) 0.1050(3) 0.24511(19) 0.0270(10) Uani 1 1 d .
N22 N 0.3201(2) 0.0000 0.3056(3) 0.0215(13) Uani 1 2 d S
N23 N 0.2051(2) 0.2714(3) 0.2611(3) 0.0510(17) Uani 1 1 d .
N24 N 0.19916(18) 0.1556(3) 0.3047(2) 0.0372(13) Uani 1 1 d .
N25 N 0.19975(18) 0.0981(3) 0.3327(2) 0.0349(12) Uani 1 1 d .
N26 N 0.2070(3) 0.0000 0.3945(3) 0.045(2) Uani 1 2 d S
B1 B 0.4065(5) 0.3463(8) 0.0556(6) 0.087(4) Uani 1 1 d .
B2 B 0.3283(8) 0.2732(10) 0.4554(7) 0.126(9) Uani 0.50 1 d PDU
B3 B 0.1583(5) 0.5000 0.4285(6) 0.102(6) Uani 1 2 d SDU
B4 B 0.1942(5) 0.5000 0.1208(5) 0.075(4) Uani 1 2 d SDU
B5 B 0.5000 0.2722(11) 0.5000 0.169(12) Uani 1 2 d SDU
F11 F 0.4244(4) 0.3281(11) 0.0104(4) 0.252(10) Uani 1 1 d .
F12 F 0.4096(12) 0.4084(7) 0.0546(13) 0.50(2) Uani 1 1 d .
F13 F 0.3631(3) 0.3250(5) 0.0537(3) 0.114(3) Uani 1 1 d .
F14 F 0.4329(4) 0.3237(6) 0.0944(4) 0.183(5) Uani 1 1 d .
F21 F 0.3296(8) 0.3048(8) 0.4107(6) 0.176(9) Uani 0.50 1 d PDU
F22 F 0.3408(6) 0.2122(7) 0.4498(7) 0.142(6) Uani 0.50 1 d PDU
F23 F 0.3528(5) 0.3021(8) 0.4941(6) 0.137(6) Uani 0.50 1 d PDU
F24 F 0.2847(5) 0.2785(10) 0.4687(7) 0.166(7) Uani 0.50 1 d PDU
F31 F 0.1984(5) 0.5000 0.4034(4) 0.214(9) Uani 1 2 d SDU
F32 F 0.1217(5) 0.5000 0.3941(4) 0.176(6) Uani 1 2 d SDU
F33 F 0.1590(3) 0.4456(4) 0.4607(3) 0.107(2) Uani 1 1 d DU
F41 F 0.1985(6) 0.4699(7) 0.1638(5) 0.153(8) Uani 0.50 1 d PDU
F42 F 0.1810(4) 0.5683(5) 0.1311(4) 0.083(4) Uani 0.50 1 d PDU
F43 F 0.1600(4) 0.5000 0.0846(6) 0.218(8) Uani 1 2 d SDU
F44 F 0.2341(3) 0.5000 0.0955(3) 0.095(3) Uani 1 2 d SDU
F51 F 0.4846(5) 0.3030(5) 0.4585(4) 0.177(5) Uani 1 1 d DU
F52 F 0.4750(7) 0.2212(8) 0.5118(8) 0.299(12) Uani 1 1 d DU
C1 C 0.0882(3) 0.1628(4) 0.2361(4) 0.053(2) Uani 1 1 d .
H21 H 0.0934 0.1614 0.2734 0.064 Uiso 1 1 calc R
C2 C 0.0433(2) 0.1649(4) 0.2138(4) 0.054(2) Uani 1 1 d .
H41 H 0.0180 0.1653 0.2354 0.064 Uiso 1 1 calc R
C3 C 0.0357(3) 0.1664(4) 0.1601(5) 0.066(3) Uani 1 1 d .
H34 H 0.0048 0.1673 0.1442 0.080 Uiso 1 1 calc R
C4 C 0.0726(2) 0.1665(4) 0.1288(4) 0.051(2) Uani 1 1 d .
H42 H 0.0676 0.1666 0.0914 0.062 Uiso 1 1 calc R
C5 C 0.1181(2) 0.1664(3) 0.1540(3) 0.0438(17) Uani 1 1 d .
C6 C 0.1602(2) 0.1703(3) 0.1283(3) 0.0369(15) Uani 1 1 d .
C7 C 0.1711(2) 0.1680(3) 0.0761(3) 0.0427(17) Uani 1 1 d .
H11 H 0.1505 0.1635 0.0452 0.051 Uiso 1 1 calc R
C8 C 0.2194(2) 0.1740(3) 0.0797(3) 0.0385(15) Uani 1 1 d .
C9 C 0.2553(2) 0.1708(3) 0.0420(3) 0.0398(16) Uani 1 1 d .
C10 C 0.2475(3) 0.1603(4) -0.0127(3) 0.0483(18) Uani 1 1 d .
H20 H 0.2170 0.1578 -0.0295 0.058 Uiso 1 1 calc R
C11 C 0.2869(3) 0.1538(4) -0.0409(3) 0.054(2) Uani 1 1 d .
H40 H 0.2834 0.1479 -0.0781 0.065 Uiso 1 1 calc R
C12 C 0.3310(3) 0.1560(4) -0.0152(3) 0.0479(18) Uani 1 1 d .
H25 H 0.3577 0.1498 -0.0342 0.058 Uiso 1 1 calc R
C13 C 0.3355(3) 0.1673(4) 0.0386(3) 0.0391(15) Uani 1 1 d .
C14 C 0.3778(2) 0.1672(3) 0.0737(3) 0.0355(14) Uani 1 1 d .
C15 C 0.4247(2) 0.1595(4) 0.0671(3) 0.0393(15) Uani 1 1 d .
H17 H 0.4390 0.1527 0.0352 0.047 Uiso 1 1 calc R
C16 C 0.4457(2) 0.1638(3) 0.1172(3) 0.0339(14) Uani 1 1 d .
C17 C 0.4938(2) 0.1600(3) 0.1410(3) 0.0374(15) Uani 1 1 d .
C18 C 0.5332(2) 0.1590(4) 0.1130(3) 0.0482(18) Uani 1 1 d .
H45 H 0.5308 0.1575 0.0755 0.058 Uiso 1 1 calc R
C19 C 0.5762(3) 0.1602(4) 0.1418(4) 0.055(2) Uani 1 1 d .
H46 H 0.6038 0.1594 0.1239 0.066 Uiso 1 1 calc R
C20 C 0.5789(2) 0.1624(4) 0.1967(4) 0.053(2) Uani 1 1 d .
H14 H 0.6083 0.1640 0.2164 0.063 Uiso 1 1 calc R
C21 C 0.5385(2) 0.1622(4) 0.2220(3) 0.0417(16) Uani 1 1 d .
H24 H 0.5400 0.1632 0.2594 0.050 Uiso 1 1 calc R
C22 C 0.0784(4) 0.0000 0.3011(4) 0.048(3) Uani 1 2 d S
H43 H 0.0787 0.0000 0.3384 0.057 Uiso 1 2 calc SR
C23 C 0.0361(4) 0.0000 0.2730(6) 0.059(3) Uani 1 2 d S
H26 H 0.0083 0.0000 0.2906 0.071 Uiso 1 2 calc SR
C24 C 0.0344(3) 0.0000 0.2198(5) 0.045(2) Uani 1 2 d S
H12 H 0.0054 0.0000 0.1993 0.054 Uiso 1 2 calc SR
C25 C 0.0773(3) 0.0000 0.1950(4) 0.040(2) Uani 1 2 d S
H32 H 0.0774 0.0000 0.1577 0.048 Uiso 1 2 calc SR
C26 C 0.1186(3) 0.0000 0.2271(4) 0.0321(19) Uani 1 2 d S
C27 C 0.1636(3) 0.0000 0.2064(3) 0.0282(17) Uani 1 2 d S
C28 C 0.1768(3) 0.0000 0.1540(4) 0.0279(17) Uani 1 2 d S
H2 H 0.1576 0.0000 0.1220 0.034 Uiso 1 2 calc SR
C29 C 0.2257(3) 0.0000 0.1615(3) 0.0254(16) Uani 1 2 d S
C30 C 0.2623(3) 0.0000 0.1248(3) 0.0267(17) Uani 1 2 d S
C31 C 0.2565(3) 0.0000 0.0696(3) 0.0295(18) Uani 1 2 d S
H5 H 0.2263 0.0000 0.0518 0.035 Uiso 1 2 calc SR
C32 C 0.2952(3) 0.0000 0.0417(4) 0.0329(19) Uani 1 2 d S
H6 H 0.2915 0.0000 0.0043 0.039 Uiso 1 2 calc SR
C33 C 0.3393(3) 0.0000 0.0666(3) 0.0318(19) Uani 1 2 d S
H13 H 0.3659 0.0000 0.0469 0.038 Uiso 1 2 calc SR
C34 C 0.3436(3) 0.0000 0.1214(3) 0.0276(17) Uani 1 2 d S
C35 C 0.3874(3) 0.0000 0.1554(3) 0.0251(16) Uani 1 2 d S
C36 C 0.4338(3) 0.0000 0.1456(3) 0.0217(15) Uani 1 2 d S
H1 H 0.4467 0.0000 0.1124 0.026 Uiso 1 2 calc SR
C37 C 0.4575(3) 0.0000 0.1958(4) 0.0296(18) Uani 1 2 d S
C38 C 0.5065(3) 0.0000 0.2144(4) 0.034(2) Uani 1 2 d S
C39 C 0.5420(3) 0.0000 0.1812(4) 0.040(2) Uani 1 2 d S
H23 H 0.5356 0.0000 0.1440 0.048 Uiso 1 2 calc SR
C40 C 0.5876(3) 0.0000 0.2039(5) 0.045(2) Uani 1 2 d S
H16 H 0.6129 0.0000 0.1822 0.054 Uiso 1 2 calc SR
C41 C 0.5955(3) 0.0000 0.2570(5) 0.048(3) Uani 1 2 d S
H9 H 0.6265 0.0000 0.2728 0.058 Uiso 1 2 calc SR
C42 C 0.5580(3) 0.0000 0.2887(4) 0.041(2) Uani 1 2 d S
H30 H 0.5639 0.0000 0.3260 0.049 Uiso 1 2 calc SR
C43 C 0.4219(2) 0.3274(4) 0.2245(3) 0.0456(18) Uani 1 1 d .
H18 H 0.4161 0.3255 0.1873 0.055 Uiso 1 1 calc R
C44 C 0.4262(3) 0.3891(4) 0.2492(4) 0.053(2) Uani 1 1 d .
H31 H 0.4238 0.4292 0.2293 0.064 Uiso 1 1 calc R
C45 C 0.4339(3) 0.3906(4) 0.3031(4) 0.060(2) Uani 1 1 d .
H44 H 0.4368 0.4324 0.3207 0.072 Uiso 1 1 calc R
C46 C 0.4377(3) 0.3324(4) 0.3323(4) 0.053(2) Uani 1 1 d .
H19 H 0.4428 0.3334 0.3696 0.064 Uiso 1 1 calc R
C47 C 0.4339(2) 0.2726(3) 0.3052(3) 0.0391(15) Uani 1 1 d .
C48 C 0.4384(2) 0.2070(3) 0.3297(3) 0.0339(14) Uani 1 1 d .
C49 C 0.4411(2) 0.1830(4) 0.3816(3) 0.0406(16) Uani 1 1 d .
H7 H 0.4408 0.2077 0.4134 0.049 Uiso 1 1 calc R
C50 C 0.4444(2) 0.1151(4) 0.3753(3) 0.0358(14) Uani 1 1 d .
C51 C 0.4460(2) 0.0588(4) 0.4119(3) 0.0361(15) Uani 1 1 d .
C52 C 0.4427(2) 0.0603(4) 0.4658(3) 0.0428(17) Uani 1 1 d .
H10 H 0.4412 0.1016 0.4839 0.051 Uiso 1 1 calc R
C53 C 0.4416(4) 0.0000 0.4929(4) 0.053(3) Uani 1 2 d S
H22 H 0.4401 0.0000 0.5301 0.063 Uiso 1 2 calc SR
C54 C 0.3078(3) 0.3479(4) 0.1617(4) 0.056(2) Uani 1 1 d .
H27 H 0.3055 0.3519 0.1244 0.067 Uiso 1 1 calc R
C55 C 0.3089(3) 0.4051(4) 0.1914(5) 0.069(3) Uani 1 1 d .
H38 H 0.3068 0.4476 0.1748 0.083 Uiso 1 1 calc R
C56 C 0.3133(3) 0.4000(4) 0.2455(4) 0.060(2) Uani 1 1 d .
H36 H 0.3144 0.4389 0.2668 0.072 Uiso 1 1 calc R
C57 C 0.3160(2) 0.3370(4) 0.2684(3) 0.0447(18) Uani 1 1 d .
H15 H 0.3194 0.3324 0.3057 0.054 Uiso 1 1 calc R
C58 C 0.3137(2) 0.2812(3) 0.2364(3) 0.0360(15) Uani 1 1 d .
C59 C 0.3156(2) 0.2136(3) 0.2562(2) 0.0286(12) Uani 1 1 d .
C60 C 0.3198(2) 0.1853(3) 0.3066(2) 0.0293(13) Uani 1 1 d .
H3 H 0.3226 0.2077 0.3396 0.035 Uiso 1 1 calc R
C61 C 0.3190(2) 0.1172(3) 0.2974(2) 0.0290(13) Uani 1 1 d .
C62 C 0.3220(2) 0.0587(3) 0.3319(2) 0.0287(12) Uani 1 1 d .
C63 C 0.3264(2) 0.0604(4) 0.3867(3) 0.0363(14) Uani 1 1 d .
H8 H 0.3274 0.1016 0.4052 0.044 Uiso 1 1 calc R
C64 C 0.3291(3) 0.0000 0.4138(4) 0.042(2) Uani 1 2 d S
H4 H 0.3329 0.0000 0.4512 0.051 Uiso 1 2 calc SR
C65 C 0.2032(3) 0.3293(4) 0.2342(5) 0.067(3) Uani 1 1 d .
H29 H 0.2012 0.3283 0.1968 0.080 Uiso 1 1 calc R
C66 C 0.2041(3) 0.3903(5) 0.2600(7) 0.092(4) Uani 1 1 d .
H35 H 0.2019 0.4308 0.2405 0.110 Uiso 1 1 calc R
C67 C 0.2084(4) 0.3911(5) 0.3148(7) 0.105(5) Uani 1 1 d .
H39 H 0.2097 0.4324 0.3332 0.126 Uiso 1 1 calc R
C68 C 0.2106(4) 0.3332(5) 0.3418(5) 0.084(4) Uani 1 1 d .
H37 H 0.2138 0.3339 0.3793 0.101 Uiso 1 1 calc R
C69 C 0.2082(3) 0.2723(4) 0.3152(4) 0.059(2) Uani 1 1 d .
C70 C 0.2073(3) 0.2068(4) 0.3387(3) 0.051(2) Uani 1 1 d .
C71 C 0.2135(3) 0.1826(4) 0.3901(4) 0.062(2) Uani 1 1 d .
H28 H 0.2196 0.2071 0.4218 0.074 Uiso 1 1 calc R
C72 C 0.2085(3) 0.1141(4) 0.3839(3) 0.0481(19) Uani 1 1 d .
C73 C 0.2126(3) 0.0580(5) 0.4202(3) 0.051(2) Uani 1 1 d .
C74 C 0.2239(3) 0.0602(6) 0.4742(3) 0.073(3) Uani 1 1 d .
H33 H 0.2283 0.1016 0.4921 0.087 Uiso 1 1 calc R
C75 C 0.2286(5) 0.0000 0.5010(5) 0.078(5) Uani 1 2 d S
H47 H 0.2350 0.0000 0.5382 0.094 Uiso 1 2 calc SR
O1W O 0.5000 0.2434(8) 0.0000 0.128(5) Uiso 1 2 d S
O2W O 0.4914(8) 0.4737(11) 0.3987(8) 0.149(9) Uiso 0.50 1 d P
O3W O 0.3679(14) 0.4435(18) 0.4279(15) 0.50(2) Uiso 1 1 d .
O4W O 0.2076(12) 0.3145(17) 0.4810(14) 0.211(14) Uiso 0.50 1 d P
O5W O 0.0597(13) 0.5000 0.0027(14) 0.310(16) Uiso 1 2 d S
O6W O 0.0037(4) 0.5000 0.0446(5) 0.099(4) Uiso 1 2 d S
O7W O 0.0740(12) 0.1410(18) 0.4004(13) 0.410(17) Uiso 1 1 d .
O8W O 0.0990(12) 0.0617(16) 0.4410(13) 0.408(17) Uiso 1 1 d .
O9W O 0.0000 0.5778(15) 0.0000 0.252(12) Uiso 1 2 d S
O10W O 0.3347(10) 0.5000 0.3661(11) 0.240(11) Uiso 1 2 d S
N1S N 0.4218(7) 0.5000 0.1497(5) 0.135(7) Uani 1 2 d SDU
N2S N 0.0867(9) 0.2702(11) 0.3318(6) 0.255(11) Uani 1 1 d DU
C1S C 0.3900(12) 0.5000 0.1153(14) 0.261(14) Uani 1 2 d SDU
C2S C 0.3562(15) 0.5000 0.0704(14) 0.287(18) Uani 1 2 d SDU
C3S C 0.0852(8) 0.3051(11) 0.3649(7) 0.175(8) Uani 1 1 d DU
C4S C 0.0782(8) 0.3451(13) 0.4053(9) 0.206(10) Uani 1 1 d DU
C6S C 0.0390(16) 0.0000 0.030(4) 0.49(5) Uiso 1 2 d SD
C7S C -0.004(4) 0.0000 0.060(3) 0.52(6) Uiso 1 2 d SD
C5S C 0.0895(9) 0.0000 0.0551(10) 0.122(7) Uiso 1 2 d SD
O1S O 0.134(2) 0.0000 0.035(4) 0.86(8) Uiso 1 2 d SD

loop_
_atom_site_aniso_label
_atom_site_aniso_U_11
_atom_site_aniso_U_22
_atom_site_aniso_U_33
_atom_site_aniso_U_23
_atom_site_aniso_U_13
_atom_site_aniso_U_12
Cu1 0.0174(4) 0.0276(5) 0.0285(5) 0.000 0.0019(4) 0.000
Cu2 0.0300(6) 0.0397(6) 0.0277(6) 0.000 0.0066(4) 0.000
Cu3 0.0217(4) 0.0391(5) 0.0522(5) 0.0037(4) 0.0047(3) 0.0016(3)
Cu4 0.0209(4) 0.0361(4) 0.0308(4) 0.0050(3) 0.0001(3) 0.0003(3)
Cu5 0.0223(4) 0.0337(4) 0.0349(4) 0.0016(3) 0.0022(3) 0.0011(3)
Cu6 0.0264(5) 0.0310(5) 0.0252(5) 0.000 -0.0001(4) 0.000
N1 0.024(3) 0.030(3) 0.077(5) 0.001(3) 0.004(3) -0.001(2)
N2 0.022(3) 0.039(3) 0.053(4) 0.007(3) -0.003(2) 0.001(2)
N3 0.024(3) 0.042(3) 0.036(3) 0.005(2) -0.001(2) 0.000(2)
N4 0.031(3) 0.037(3) 0.033(3) 0.008(2) -0.002(2) 0.001(2)
N5 0.024(3) 0.038(3) 0.037(3) 0.006(2) 0.004(2) -0.003(2)
N6 0.025(3) 0.039(3) 0.034(3) 0.005(2) 0.002(2) 0.000(2)
N7 0.025(3) 0.034(3) 0.044(3) 0.001(2) 0.004(2) 0.001(2)
N8 0.034(4) 0.041(4) 0.041(5) 0.000 0.012(3) 0.000
N9 0.022(3) 0.034(4) 0.036(4) 0.000 0.003(3) 0.000
N10 0.021(3) 0.029(4) 0.034(4) 0.000 0.002(3) 0.000
N11 0.018(3) 0.025(3) 0.026(3) 0.000 0.003(3) 0.000
N12 0.021(3) 0.026(3) 0.028(4) 0.000 0.005(3) 0.000
N13 0.036(4) 0.034(4) 0.017(3) 0.000 -0.001(3) 0.000
N14 0.024(4) 0.033(4) 0.035(4) 0.000 -0.001(3) 0.000
N15 0.025(3) 0.032(3) 0.052(4) 0.005(2) 0.004(2) 0.003(2)
N16 0.025(2) 0.032(3) 0.036(3) -0.002(2) -0.001(2) 0.000(2)
N17 0.025(2) 0.032(3) 0.031(3) -0.002(2) 0.002(2) 0.002(2)
N18 0.030(4) 0.044(5) 0.030(4) 0.000 0.001(3) 0.000
N19 0.027(3) 0.035(3) 0.057(4) 0.010(3) 0.000(2) 0.003(2)
N20 0.025(2) 0.030(3) 0.025(2) 0.000(2) 0.0003(19) 0.003(2)
N21 0.020(2) 0.032(3) 0.029(3) -0.003(2) 0.0013(19) 0.002(2)
N22 0.017(3) 0.027(3) 0.021(3) 0.000 0.001(2) 0.000
N23 0.025(3) 0.038(3) 0.091(5) 0.001(3) 0.016(3) 0.001(2)
N24 0.027(3) 0.041(3) 0.045(3) -0.011(3) 0.012(2) 0.002(2)
N25 0.027(3) 0.043(3) 0.036(3) -0.008(2) 0.009(2) -0.001(2)
N26 0.037(4) 0.063(6) 0.037(5) 0.000 0.015(4) 0.000
B1 0.083(9) 0.099(11) 0.073(9) 0.022(7) -0.022(7) -0.013(8)
B2 0.18(2) 0.134(19) 0.064(12) -0.075(12) -0.009(16) 0.05(2)
B3 0.083(11) 0.19(2) 0.039(9) 0.000 0.002(8) 0.000
B4 0.076(9) 0.106(11) 0.048(8) 0.000 0.030(7) 0.000
B5 0.31(3) 0.081(15) 0.095(16) 0.000 -0.10(2) 0.000
F11 0.102(7) 0.56(3) 0.087(6) 0.065(11) -0.007(5) -0.018(11)
F12 0.64(5) 0.068(9) 0.75(5) 0.018(18) -0.16(4) -0.054(16)
F13 0.088(5) 0.180(8) 0.071(4) 0.010(5) -0.016(4) 0.009(5)
F14 0.147(8) 0.217(12) 0.168(9) 0.077(8) -0.098(7) -0.032(7)
F21 0.33(3) 0.097(11) 0.109(11) -0.037(9) 0.048(14) 0.000(15)
F22 0.175(16) 0.111(11) 0.144(14) -0.052(10) 0.033(13) -0.019(11)
F23 0.145(13) 0.136(13) 0.126(12) -0.055(10) -0.013(11) 0.040(11)
F24 0.190(15) 0.181(18) 0.122(13) -0.098(13) -0.007(11) -0.022(13)
F31 0.149(10) 0.44(3) 0.056(6) 0.000 0.060(7) 0.000
F32 0.158(10) 0.295(19) 0.063(7) 0.000 -0.061(7) 0.000
F33 0.113(5) 0.118(6) 0.084(5) -0.023(4) -0.022(4) -0.006(4)
F41 0.196(14) 0.157(15) 0.123(10) 0.075(9) 0.117(10) 0.129(12)
F42 0.081(7) 0.113(9) 0.061(7) 0.049(6) 0.035(6) 0.042(7)
F43 0.083(8) 0.39(2) 0.180(14) 0.000 -0.016(8) 0.000
F44 0.068(5) 0.154(9) 0.068(5) 0.000 0.031(4) 0.000
F51 0.290(14) 0.118(7) 0.110(7) 0.017(5) -0.073(8) -0.026(8)
F52 0.43(3) 0.270(15) 0.179(16) 0.066(13) -0.100(19) -0.171(15)
C1 0.034(4) 0.039(4) 0.087(6) -0.009(4) 0.017(4) -0.001(3)
C2 0.023(3) 0.043(4) 0.097(7) -0.007(4) 0.014(4) 0.000(3)
C3 0.019(3) 0.053(5) 0.127(9) -0.009(5) -0.001(4) 0.000(3)
C4 0.025(3) 0.050(4) 0.078(6) 0.005(4) -0.010(3) -0.003(3)
C5 0.024(3) 0.034(4) 0.071(5) 0.006(3) -0.008(3) 0.002(3)
C6 0.023(3) 0.028(3) 0.058(4) 0.013(3) -0.001(3) 0.005(2)
C7 0.030(3) 0.036(4) 0.059(5) 0.009(3) -0.014(3) 0.001(3)
C8 0.033(3) 0.036(4) 0.044(4) 0.011(3) -0.010(3) 0.001(3)
C9 0.041(4) 0.034(4) 0.042(4) 0.012(3) -0.008(3) -0.001(3)
C10 0.050(4) 0.050(4) 0.043(4) 0.009(3) -0.007(3) -0.001(4)
C11 0.067(5) 0.064(5) 0.030(4) 0.009(3) -0.007(4) -0.004(4)
C12 0.044(4) 0.065(5) 0.035(4) 0.010(3) 0.005(3) 0.005(4)
C13 0.043(4) 0.042(4) 0.032(3) 0.008(3) 0.000(3) -0.003(3)
C14 0.035(3) 0.040(4) 0.031(3) 0.007(3) 0.004(3) -0.001(3)
C15 0.038(4) 0.048(4) 0.033(4) 0.006(3) 0.011(3) 0.000(3)
C16 0.027(3) 0.036(3) 0.041(4) 0.011(3) 0.012(3) 0.000(3)
C17 0.027(3) 0.037(4) 0.049(4) 0.003(3) 0.009(3) 0.002(3)
C18 0.036(4) 0.056(5) 0.055(5) 0.010(4) 0.017(3) 0.001(3)
C19 0.031(4) 0.070(5) 0.065(5) 0.005(4) 0.019(4) 0.006(4)
C20 0.022(3) 0.048(4) 0.086(6) 0.007(4) -0.003(3) 0.000(3)
C21 0.026(3) 0.040(4) 0.059(5) 0.003(3) 0.002(3) 0.005(3)
C22 0.044(6) 0.055(7) 0.048(6) 0.000 0.029(5) 0.000
C23 0.032(6) 0.056(7) 0.094(10) 0.000 0.035(6) 0.000
C24 0.029(5) 0.044(6) 0.062(7) 0.000 0.003(5) 0.000
C25 0.024(4) 0.042(5) 0.054(6) 0.000 0.006(4) 0.000
C26 0.029(4) 0.023(4) 0.045(5) 0.000 0.008(4) 0.000
C27 0.020(4) 0.030(4) 0.036(5) 0.000 0.007(3) 0.000
C28 0.023(4) 0.026(4) 0.035(5) 0.000 -0.001(3) 0.000
C29 0.021(4) 0.026(4) 0.029(4) 0.000 -0.002(3) 0.000
C30 0.021(4) 0.028(4) 0.030(4) 0.000 -0.002(3) 0.000
C31 0.026(4) 0.031(4) 0.031(4) 0.000 -0.002(3) 0.000
C32 0.037(5) 0.034(5) 0.028(4) 0.000 0.004(4) 0.000
C33 0.028(4) 0.040(5) 0.030(5) 0.000 0.012(3) 0.000
C34 0.026(4) 0.027(4) 0.030(4) 0.000 0.006(3) 0.000
C35 0.022(4) 0.026(4) 0.027(4) 0.000 0.003(3) 0.000
C36 0.022(4) 0.025(4) 0.019(4) 0.000 0.007(3) 0.000
C37 0.021(4) 0.030(4) 0.038(5) 0.000 0.004(3) 0.000
C38 0.025(4) 0.030(5) 0.048(6) 0.000 0.002(4) 0.000
C39 0.025(4) 0.040(5) 0.054(6) 0.000 0.002(4) 0.000
C40 0.019(4) 0.053(6) 0.063(7) 0.000 0.006(4) 0.000
C41 0.020(4) 0.045(6) 0.079(8) 0.000 -0.005(5) 0.000
C42 0.030(5) 0.037(5) 0.053(6) 0.000 -0.006(4) 0.000
C43 0.025(3) 0.043(4) 0.069(5) 0.009(4) 0.007(3) 0.003(3)
C44 0.045(4) 0.035(4) 0.082(6) 0.012(4) 0.021(4) 0.005(3)
C45 0.051(5) 0.033(4) 0.098(7) -0.010(4) 0.020(5) -0.001(3)
C46 0.041(4) 0.044(4) 0.075(6) -0.021(4) 0.008(4) -0.001(3)
C47 0.031(3) 0.036(4) 0.051(4) 0.000(3) 0.007(3) 0.003(3)
C48 0.027(3) 0.035(3) 0.039(4) -0.005(3) 0.001(3) 0.001(3)
C49 0.039(4) 0.048(4) 0.035(4) -0.013(3) 0.000(3) -0.002(3)
C50 0.029(3) 0.046(4) 0.031(3) -0.008(3) -0.001(3) 0.001(3)
C51 0.025(3) 0.045(4) 0.037(4) -0.007(3) -0.006(3) 0.000(3)
C52 0.046(4) 0.053(4) 0.029(3) -0.010(3) -0.001(3) -0.001(3)
C53 0.056(7) 0.068(8) 0.032(5) 0.000 -0.009(5) 0.000
C54 0.049(5) 0.040(4) 0.078(6) 0.015(4) -0.005(4) 0.006(4)
C55 0.059(5) 0.035(5) 0.113(9) 0.021(5) 0.006(5) 0.002(4)
C56 0.055(5) 0.036(4) 0.089(7) -0.007(4) 0.004(5) -0.003(4)
C57 0.034(4) 0.033(4) 0.068(5) -0.009(3) 0.007(3) 0.004(3)
C58 0.023(3) 0.031(3) 0.055(4) -0.005(3) 0.005(3) 0.002(2)
C59 0.022(3) 0.028(3) 0.036(3) -0.003(2) 0.005(2) 0.002(2)
C60 0.029(3) 0.034(3) 0.026(3) -0.007(2) 0.006(2) 0.005(2)
C61 0.022(3) 0.035(3) 0.030(3) -0.007(2) 0.002(2) -0.003(2)
C62 0.022(3) 0.034(3) 0.030(3) -0.003(2) 0.003(2) 0.001(2)
C63 0.033(3) 0.042(4) 0.034(3) -0.005(3) 0.005(3) 0.000(3)
C64 0.032(5) 0.062(7) 0.033(5) 0.000 0.001(4) 0.000
C65 0.029(4) 0.040(5) 0.131(9) 0.008(5) 0.005(5) 0.004(3)
C66 0.044(5) 0.034(5) 0.201(15) 0.005(7) 0.026(7) 0.008(4)
C67 0.082(8) 0.041(6) 0.198(16) -0.036(8) 0.050(10) -0.002(5)
C68 0.081(7) 0.053(6) 0.124(10) -0.037(6) 0.047(7) -0.005(5)
C69 0.046(4) 0.039(4) 0.094(7) -0.015(4) 0.027(4) 0.002(3)
C70 0.046(4) 0.046(4) 0.064(5) -0.022(4) 0.023(4) -0.008(3)
C71 0.064(5) 0.064(6) 0.060(5) -0.033(4) 0.025(4) -0.014(4)
C72 0.043(4) 0.063(5) 0.041(4) -0.014(4) 0.018(3) -0.013(4)
C73 0.045(4) 0.077(6) 0.033(4) -0.014(4) 0.011(3) -0.010(4)
C74 0.064(6) 0.126(9) 0.031(4) -0.024(5) 0.012(4) -0.010(6)
C75 0.077(9) 0.139(15) 0.020(5) 0.000 0.007(6) 0.000
N1S 0.194(19) 0.171(17) 0.040(7) 0.000 0.014(9) 0.000
N2S 0.36(2) 0.28(2) 0.107(11) -0.080(11) -0.090(13) 0.203(18)
C1S 0.27(3) 0.34(3) 0.15(2) 0.000 -0.065(17) 0.000
C2S 0.31(4) 0.40(4) 0.14(3) 0.000 -0.07(2) 0.000
C3S 0.174(16) 0.233(19) 0.113(12) -0.084(11) -0.030(11) 0.058(14)
C4S 0.183(18) 0.26(2) 0.186(18) -0.132(15) 0.091(14) -0.077(17)

loop_
_atom_type_symbol
_atom_type_description
_atom_type_scat_dispersion_real
_atom_type_scat_dispersion_imag
_atom_type_scat_source
C C 0.0033 0.0016 'International Tables Vol C Tables 4.2.6.8 and 6.1.1.4'
H H 0.0000 0.0000 'International Tables Vol C Tables 4.2.6.8 and 6.1.1.4'
B B 0.0013 0.0007 'International Tables Vol C Tables 4.2.6.8 and 6.1.1.4'
N N 0.0061 0.0033 'International Tables Vol C Tables 4.2.6.8 and 6.1.1.4'
O O 0.0106 0.0060 'International Tables Vol C Tables 4.2.6.8 and 6.1.1.4'
F F 0.0171 0.0103 'International Tables Vol C Tables 4.2.6.8 and 6.1.1.4'
Cu Cu 0.3201 1.2651 'International Tables Vol C Tables 4.2.6.8 and 6.1.1.4'

loop_
_geom_angle_atom_site_label_1
_geom_angle_atom_site_label_2
_geom_angle_atom_site_label_3
_geom_angle
_geom_angle_site_symmetry_1
_geom_angle_site_symmetry_3
N11 Cu1 N22 179.6(3) . .
N11 Cu1 N12 77.9(3) . .
N22 Cu1 N12 102.5(3) . .
N11 Cu1 N10 78.2(3) . .
N22 Cu1 N10 101.3(3) . .
N12 Cu1 N10 156.2(3) . .
N11 Cu1 N21 102.23(13) . .
N22 Cu1 N21 77.77(13) . .
N12 Cu1 N21 92.40(13) . .
N10 Cu1 N21 92.61(13) . .
N11 Cu1 N21 102.23(13) . 6
N22 Cu1 N21 77.77(13) . 6
N12 Cu1 N21 92.40(13) . 6
N10 Cu1 N21 92.61(13) . 6
N21 Cu1 N21 155.5(3) . 6
N9 Cu2 N26 163.3(3) . .
N9 Cu2 N25 100.78(16) . .
N26 Cu2 N25 78.08(16) . .
N9 Cu2 N25 100.78(16) . 6
N26 Cu2 N25 78.09(16) . 6
N25 Cu2 N25 155.8(3) . 6
N9 Cu2 N8 77.1(3) . .
N26 Cu2 N8 119.6(3) . .
N25 Cu2 N8 97.74(16) . .
N25 Cu2 N8 97.74(16) 6 .
N24 Cu3 N2 162.4(2) . .
N24 Cu3 N1 107.5(3) . .
N2 Cu3 N1 82.2(3) . .
N24 Cu3 N23 82.4(3) . .
N2 Cu3 N23 108.0(3) . .
N1 Cu3 N23 112.6(2) . .
N20 Cu4 N4 163.0(2) . .
N20 Cu4 N5 100.7(2) . .
N4 Cu4 N5 78.5(2) . .
N20 Cu4 N3 100.3(2) . .
N4 Cu4 N3 78.0(2) . .
N5 Cu4 N3 155.9(2) . .
N20 Cu4 N19 75.8(2) . .
N4 Cu4 N19 121.2(2) . .
N5 Cu4 N19 99.3(2) . .
N3 Cu4 N19 97.2(2) . .
N6 Cu5 N16 162.0(2) . .
N6 Cu5 N7 81.9(2) . .
N16 Cu5 N7 107.6(2) . .
N6 Cu5 N15 108.7(2) . .
N16 Cu5 N15 82.2(2) . .
N7 Cu5 N15 112.9(2) . .
N13 Cu6 N18 163.5(3) . .
N13 Cu6 N17 100.92(15) . 6
N18 Cu6 N17 77.92(15) . 6
N13 Cu6 N17 100.91(15) . .
N18 Cu6 N17 77.92(15) . .
N17 Cu6 N17 155.4(3) 6 .
N13 Cu6 N14 76.3(3) . .
N18 Cu6 N14 120.2(3) . .
N17 Cu6 N14 98.04(14) 6 .
N17 Cu6 N14 98.03(14) . .
C1 N1 C5 120.1(7) . .
C1 N1 Cu3 127.2(6) . .
C5 N1 Cu3 111.4(4) . .
N3 N2 C6 109.1(6) . .
N3 N2 Cu3 134.9(4) . .
C6 N2 Cu3 115.7(5) . .
C8 N3 N2 107.2(5) . .
C8 N3 Cu4 116.4(5) . .
N2 N3 Cu4 136.3(4) . .
C9 N4 C13 121.3(6) . .
C9 N4 Cu4 119.5(5) . .
C13 N4 Cu4 118.8(4) . .
N6 N5 C14 107.9(5) . .
N6 N5 Cu4 136.1(4) . .
C14 N5 Cu4 115.9(4) . .
N5 N6 C16 108.8(5) . .
N5 N6 Cu5 134.2(4) . .
C16 N6 Cu5 116.8(4) . .
C17 N7 C21 120.2(6) . .
C17 N7 Cu5 113.1(4) . .
C21 N7 Cu5 125.9(5) . .
C22 N8 C26 117.0(9) . .
C22 N8 Cu2 132.9(7) . .
C26 N8 Cu2 110.1(6) . .
N10 N9 C27 109.0(7) . .
N10 N9 Cu2 132.5(6) . .
C27 N9 Cu2 118.5(6) . .
C29 N10 N9 109.0(7) . .
C29 N10 Cu1 112.7(5) . .
N9 N10 Cu1 138.3(6) . .
C30 N11 C34 121.7(7) . .
C30 N11 Cu1 119.0(5) . .
C34 N11 Cu1 119.4(5) . .
C35 N12 N13 107.3(6) . .
C35 N12 Cu1 114.5(5) . .
N13 N12 Cu1 138.2(5) . .
C37 N13 N12 108.6(7) . .
C37 N13 Cu6 120.4(6) . .
N12 N13 Cu6 131.1(5) . .
C42 N14 C38 118.1(8) . .
C42 N14 Cu6 129.7(7) . .
C38 N14 Cu6 112.2(5) . .
C43 N15 C47 120.3(6) . .
C43 N15 Cu5 127.7(5) . .
C47 N15 Cu5 110.9(4) . .
N17 N16 C48 109.9(5) . .
N17 N16 Cu5 134.1(4) . .
C48 N16 Cu5 115.9(4) . .
N16 N17 C50 106.9(5) . .
N16 N17 Cu6 136.4(4) . .
C50 N17 Cu6 116.6(4) . .
C51 N18 C51 121.8(8) 6 .
C51 N18 Cu6 118.9(4) 6 .
C51 N18 Cu6 118.9(4) . .
C54 N19 C58 118.2(7) . .
C54 N19 Cu4 130.3(6) . .
C58 N19 Cu4 111.5(4) . .
N21 N20 C59 108.4(5) . .
N21 N20 Cu4 130.4(4) . .
C59 N20 Cu4 121.1(4) . .
N20 N21 C61 108.1(5) . .
N20 N21 Cu1 139.2(4) . .
C61 N21 Cu1 112.7(4) . .
C62 N22 C62 121.0(7) . 6
C62 N22 Cu1 119.5(4) . .
C62 N22 Cu1 119.5(4) 6 .
C65 N23 C69 119.7(8) . .
C65 N23 Cu3 128.2(7) . .
C69 N23 Cu3 111.3(5) . .
C70 N24 N25 108.3(6) . .
C70 N24 Cu3 116.7(6) . .
N25 N24 Cu3 134.9(4) . .
C72 N25 N24 107.5(6) . .
C72 N25 Cu2 115.7(5) . .
N24 N25 Cu2 136.7(4) . .
C73 N26 C73 120.7(10) . 6
C73 N26 Cu2 119.6(5) . .
C73 N26 Cu2 119.6(5) 6 .
F12 B1 F14 109.2(18) . .
F12 B1 F13 113(2) . .
F14 B1 F13 114.7(13) . .
F12 B1 F11 103(2) . .
F14 B1 F11 108.6(15) . .
F13 B1 F11 108.0(12) . .
F22 B2 F23 111.5(16) . .
F22 B2 F21 109.7(14) . .
F23 B2 F21 113.2(17) . .
F22 B2 F24 112.5(17) . .
F23 B2 F24 103.8(13) . .
F21 B2 F24 106.0(16) . .
F32 B3 F33 111.8(9) . .
F32 B3 F33 111.8(9) . 6_565
F33 B3 F33 106.4(12) . 6_565
F32 B3 F31 110.7(14) . .
F33 B3 F31 107.9(9) . .
F33 B3 F31 107.9(9) 6_565 .
F41 B4 F41 57.8(16) . 6_565
F41 B4 F43 129.8(13) . .
F41 B4 F43 129.8(13) 6_565 .
F41 B4 F44 112.7(11) . .
F41 B4 F44 112.7(11) 6_565 .
F43 B4 F44 106.8(11) . .
F41 B4 F42 52.8(9) . 6_565
F41 B4 F42 107.9(11) 6_565 6_565
F43 B4 F42 86.0(8) . 6_565
F44 B4 F42 109.3(6) . 6_565
F41 B4 F42 107.9(11) . .
F41 B4 F42 52.8(9) 6_565 .
F43 B4 F42 86.0(8) . .
F44 B4 F42 109.3(6) . .
F42 B4 F42 141.3(12) 6_565 .
F51 B5 F51 122.0(19) . 2_656
F51 B5 F52 114.1(11) . .
F51 B5 F52 110.7(11) 2_656 .
F51 B5 F52 110.7(11) . 2_656
F51 B5 F52 114.1(11) 2_656 2_656
F52 B5 F52 76(2) . 2_656
F41 F41 F42 129.1(8) 6_565 6_565
F41 F41 B4 61.1(8) 6_565 .
F42 F41 B4 72.2(9) 6_565 .
F41 F42 B4 54.9(7) 6_565 .
B5 F52 F52 51.8(11) . 2_656
N1 C1 C2 122.2(9) . .
N1 C1 H21 118.9 . .
C2 C1 H21 118.9 . .
C3 C2 C1 119.0(8) . .
C3 C2 H41 120.5 . .
C1 C2 H41 120.5 . .
C2 C3 C4 120.4(7) . .
C2 C3 H34 119.8 . .
C4 C3 H34 119.8 . .
C3 C4 C5 118.0(9) . .
C3 C4 H42 121.0 . .
C5 C4 H42 121.0 . .
N1 C5 C4 120.2(7) . .
N1 C5 C6 113.9(6) . .
C4 C5 C6 125.9(8) . .
N2 C6 C7 109.3(6) . .
N2 C6 C5 116.2(7) . .
C7 C6 C5 134.6(7) . .
C6 C7 C8 103.6(6) . .
C6 C7 H11 128.2 . .
C8 C7 H11 128.2 . .
N3 C8 C7 110.8(7) . .
N3 C8 C9 114.1(6) . .
C7 C8 C9 134.9(7) . .
N4 C9 C10 122.0(7) . .
N4 C9 C8 112.0(6) . .
C10 C9 C8 125.9(6) . .
C11 C10 C9 116.7(7) . .
C11 C10 H20 121.7 . .
C9 C10 H20 121.7 . .
C12 C11 C10 120.6(7) . .
C12 C11 H40 119.7 . .
C10 C11 H40 119.7 . .
C13 C12 C11 118.8(7) . .
C13 C12 H25 120.6 . .
C11 C12 H25 120.6 . .
N4 C13 C12 120.5(6) . .
N4 C13 C14 111.5(6) . .
C12 C13 C14 127.8(7) . .
N5 C14 C15 109.7(6) . .
N5 C14 C13 115.3(6) . .
C15 C14 C13 135.1(6) . .
C16 C15 C14 104.3(6) . .
C16 C15 H17 127.9 . .
C14 C15 H17 127.9 . .
N6 C16 C15 109.3(6) . .
N6 C16 C17 115.2(6) . .
C15 C16 C17 135.5(6) . .
N7 C17 C18 122.2(6) . .
N7 C17 C16 112.9(5) . .
C18 C17 C16 124.9(7) . .
C17 C18 C19 117.4(7) . .
C17 C18 H45 121.3 . .
C19 C18 H45 121.3 . .
C18 C19 C20 120.5(7) . .
C18 C19 H46 119.7 . .
C20 C19 H46 119.7 . .
C21 C20 C19 119.0(7) . .
C21 C20 H14 120.5 . .
C19 C20 H14 120.5 . .
N7 C21 C20 120.7(7) . .
N7 C21 H24 119.6 . .
C20 C21 H24 119.6 . .
N8 C22 C23 125.2(10) . .
N8 C22 H43 117.4 . .
C23 C22 H43 117.4 . .
C24 C23 C22 119.0(9) . .
C24 C23 H26 120.5 . .
C22 C23 H26 120.5 . .
C23 C24 C25 118.5(10) . .
C23 C24 H12 120.8 . .
C25 C24 H12 120.8 . .
C26 C25 C24 118.3(10) . .
C26 C25 H32 120.9 . .
C24 C25 H32 120.9 . .
N8 C26 C25 122.0(8) . .
N8 C26 C27 115.0(8) . .
C25 C26 C27 123.0(9) . .
N9 C27 C28 109.2(7) . .
N9 C27 C26 119.4(8) . .
C28 C27 C26 131.4(8) . .
C29 C28 C27 102.4(7) . .
C29 C28 H2 128.8 . .
C27 C28 H2 128.8 . .
N10 C29 C28 110.4(7) . .
N10 C29 C30 116.7(7) . .
C28 C29 C30 132.9(8) . .
N11 C30 C31 119.5(7) . .
N11 C30 C29 113.4(7) . .
C31 C30 C29 127.1(7) . .
C32 C31 C30 118.7(8) . .
C32 C31 H5 120.7 . .
C30 C31 H5 120.7 . .
C31 C32 C33 121.8(8) . .
C31 C32 H6 119.1 . .
C33 C32 H6 119.1 . .
C32 C33 C34 117.8(8) . .
C32 C33 H13 121.1 . .
C34 C33 H13 121.1 . .
N11 C34 C33 120.6(8) . .
N11 C34 C35 113.0(7) . .
C33 C34 C35 126.4(7) . .
N12 C35 C36 111.0(7) . .
N12 C35 C34 115.2(7) . .
C36 C35 C34 133.8(7) . .
C35 C36 C37 104.2(7) . .
C35 C36 H1 127.9 . .
C37 C36 H1 127.9 . .
N13 C37 C36 108.9(7) . .
N13 C37 C38 117.6(8) . .
C36 C37 C38 133.5(8) . .
N14 C38 C39 123.0(8) . .
N14 C38 C37 113.6(8) . .
C39 C38 C37 123.5(9) . .
C38 C39 C40 118.1(10) . .
C38 C39 H23 121.0 . .
C40 C39 H23 121.0 . .
C41 C40 C39 119.5(9) . .
C41 C40 H16 120.3 . .
C39 C40 H16 120.3 . .
C40 C41 C42 119.9(9) . .
C40 C41 H9 120.1 . .
C42 C41 H9 120.1 . .
N14 C42 C41 121.5(10) . .
N14 C42 H30 119.2 . .
C41 C42 H30 119.2 . .
N15 C43 C44 121.2(8) . .
N15 C43 H18 119.4 . .
C44 C43 H18 119.4 . .
C45 C44 C43 118.3(7) . .
C45 C44 H31 120.8 . .
C43 C44 H31 120.8 . .
C44 C45 C46 121.2(8) . .
C44 C45 H44 119.4 . .
C46 C45 H44 119.4 . .
C47 C46 C45 117.6(8) . .
C47 C46 H19 121.2 . .
C45 C46 H19 121.2 . .
N15 C47 C46 121.3(7) . .
N15 C47 C48 114.0(6) . .
C46 C47 C48 124.6(7) . .
N16 C48 C49 108.5(6) . .
N16 C48 C47 116.3(6) . .
C49 C48 C47 135.2(6) . .
C50 C49 C48 103.4(6) . .
C50 C49 H7 128.3 . .
C48 C49 H7 128.3 . .
N17 C50 C49 111.4(6) . .
N17 C50 C51 114.9(6) . .
C49 C50 C51 133.7(6) . .
N18 C51 C52 120.4(7) . .
N18 C51 C50 111.6(6) . .
C52 C51 C50 127.9(7) . .
C51 C52 C53 118.6(7) . .
C51 C52 H10 120.7 . .
C53 C52 H10 120.7 . .
C52 C53 C52 120.3(10) . 6
C52 C53 H22 119.9 . .
C52 C53 H22 119.9 6 .
N19 C54 C55 123.1(9) . .
N19 C54 H27 118.5 . .
C55 C54 H27 118.5 . .
C54 C55 C56 119.0(8) . .
C54 C55 H38 120.5 . .
C56 C55 H38 120.5 . .
C55 C56 C57 119.0(8) . .
C55 C56 H36 120.5 . .
C57 C56 H36 120.5 . .
C58 C57 C56 119.2(8) . .
C58 C57 H15 120.4 . .
C56 C57 H15 120.4 . .
N19 C58 C57 121.4(7) . .
N19 C58 C59 114.9(6) . .
C57 C58 C59 123.7(7) . .
N20 C59 C60 109.0(5) . .
N20 C59 C58 116.7(6) . .
C60 C59 C58 134.3(6) . .
C61 C60 C59 104.2(5) . .
C61 C60 H3 127.9 . .
C59 C60 H3 127.9 . .
N21 C61 C60 110.2(6) . .
N21 C61 C62 116.3(5) . .
C60 C61 C62 133.5(6) . .
N22 C62 C63 120.9(6) . .
N22 C62 C61 113.7(5) . .
C63 C62 C61 125.5(6) . .
C62 C63 C64 118.2(7) . .
C62 C63 H8 120.9 . .
C64 C63 H8 120.9 . .
C63 C64 C63 120.8(9) . 6
C63 C64 H4 119.6 . .
C63 C64 H4 119.6 6 .
N23 C65 C66 121.4(11) . .
N23 C65 H29 119.3 . .
C66 C65 H29 119.3 . .
C65 C66 C67 118.7(11) . .
C65 C66 H35 120.6 . .
C67 C66 H35 120.6 . .
C68 C67 C66 119.9(11) . .
C68 C67 H39 120.0 . .
C66 C67 H39 120.0 . .
C67 C68 C69 120.4(13) . .
C67 C68 H37 119.8 . .
C69 C68 H37 119.8 . .
N23 C69 C68 119.8(9) . .
N23 C69 C70 113.6(7) . .
C68 C69 C70 126.6(10) . .
N24 C70 C71 109.9(7) . .
N24 C70 C69 115.7(8) . .
C71 C70 C69 134.4(8) . .
C72 C71 C70 103.5(7) . .
C72 C71 H28 128.3 . .
C70 C71 H28 128.3 . .
N25 C72 C71 110.8(8) . .
N25 C72 C73 115.5(7) . .
C71 C72 C73 133.7(8) . .
N26 C73 C74 121.5(9) . .
N26 C73 C72 111.1(7) . .
C74 C73 C72 127.2(9) . .
C73 C74 C75 117.7(10) . .
C73 C74 H33 121.1 . .
C75 C74 H33 121.1 . .
C74 C75 C74 120.8(11) . 6
C74 C75 H47 119.6 . .
C74 C75 H47 119.6 6 .
N1S C1S C2S 174(5) . .
N2S C3S C4S 173(3) . .
C7S C6S C5S 125(9) . .
O1S C5S C6S 134(6) . .

loop_
_geom_bond_atom_site_label_1
_geom_bond_atom_site_label_2
_geom_bond_distance
_geom_bond_site_symmetry_2
Cu1 N11 1.982(7) .
Cu1 N22 1.992(6) .
Cu1 N12 2.108(6) .
Cu1 N10 2.132(7) .
Cu1 N21 2.152(5) .
Cu1 N21 2.152(5) 6
Cu2 N9 1.979(8) .
Cu2 N26 1.984(9) .
Cu2 N25 2.011(6) .
Cu2 N25 2.011(6) 6
Cu2 N8 2.294(8) .
Cu3 N24 1.876(6) .
Cu3 N2 1.877(6) .
Cu3 N1 2.041(6) .
Cu3 N23 2.044(7) .
Cu4 N20 1.977(5) .
Cu4 N4 1.986(5) .
Cu4 N5 2.002(5) .
Cu4 N3 2.011(5) .
Cu4 N19 2.283(6) .
Cu5 N6 1.882(5) .
Cu5 N16 1.902(5) .
Cu5 N7 2.042(5) .
Cu5 N15 2.066(6) .
Cu6 N13 1.967(7) .
Cu6 N18 1.992(8) .
Cu6 N17 2.017(5) 6
Cu6 N17 2.017(5) .
Cu6 N14 2.271(7) .
N1 C1 1.331(9) .
N1 C5 1.352(10) .
N2 N3 1.350(8) .
N2 C6 1.355(9) .
N3 C8 1.343(9) .
N4 C9 1.319(9) .
N4 C13 1.346(9) .
N5 N6 1.327(7) .
N5 C14 1.349(8) .
N6 C16 1.354(8) .
N7 C17 1.344(9) .
N7 C21 1.359(9) .
N8 C22 1.334(12) .
N8 C26 1.352(12) .
N9 N10 1.329(10) .
N9 C27 1.348(11) .
N10 C29 1.328(11) .
N11 C30 1.346(10) .
N11 C34 1.355(10) .
N12 C35 1.339(10) .
N12 N13 1.365(10) .
N13 C37 1.356(11) .
N14 C42 1.339(12) .
N14 C38 1.356(12) .
N15 C43 1.331(9) .
N15 C47 1.356(9) .
N16 N17 1.334(7) .
N16 C48 1.340(8) .
N17 C50 1.337(8) .
N18 C51 1.348(8) 6
N18 C51 1.349(8) .
N19 C54 1.341(10) .
N19 C58 1.362(9) .
N20 N21 1.347(7) .
N20 C59 1.360(8) .
N21 C61 1.349(8) .
N22 C62 1.353(7) .
N22 C62 1.353(7) 6
N23 C65 1.346(11) .
N23 C69 1.372(12) .
N24 C70 1.351(9) .
N24 N25 1.354(8) .
N25 C72 1.348(9) .
N26 C73 1.337(9) .
N26 C73 1.337(9) 6
B1 F12 1.25(2) .
B1 F14 1.281(14) .
B1 F13 1.322(16) .
B1 F11 1.35(2) .
B2 F22 1.287(16) .
B2 F23 1.302(16) .
B2 F21 1.305(17) .
B2 F24 1.335(17) .
B3 F32 1.320(15) .
B3 F33 1.362(10) .
B3 F33 1.362(10) 6_565
B3 F31 1.367(15) .
B4 F41 1.246(12) .
B4 F41 1.246(12) 6_565
B4 F43 1.299(14) .
B4 F44 1.364(13) .
B4 F42 1.450(10) 6_565
B4 F42 1.450(10) .
B5 F51 1.274(11) .
B5 F51 1.274(11) 2_656
B5 F52 1.299(15) .
B5 F52 1.299(15) 2_656
F41 F41 1.20(3) 6_565
F41 F42 1.21(2) 6_565
F42 F41 1.21(2) 6_565
F52 F52 1.60(4) 2_656
C1 C2 1.373(11) .
C1 H21 0.9500 .
C2 C3 1.369(14) .
C2 H41 0.9500 .
C3 C4 1.381(12) .
C3 H34 0.9500 .
C4 C5 1.418(9) .
C4 H42 0.9500 .
C5 C6 1.426(10) .
C6 C7 1.392(11) .
C7 C8 1.397(9) .
C7 H11 0.9500 .
C8 C9 1.471(10) .
C9 C10 1.406(10) .
C10 C11 1.400(12) .
C10 H20 0.9500 .
C11 C12 1.388(11) .
C11 H40 0.9500 .
C12 C13 1.384(10) .
C12 H25 0.9500 .
C13 C14 1.455(10) .
C14 C15 1.387(9) .
C15 C16 1.372(10) .
C15 H17 0.9500 .
C16 C17 1.473(9) .
C17 C18 1.390(9) .
C18 C19 1.392(11) .
C18 H45 0.9500 .
C19 C20 1.395(12) .
C19 H46 0.9500 .
C20 C21 1.378(10) .
C20 H14 0.9500 .
C21 H24 0.9500 .
C22 C23 1.366(17) .
C22 H43 0.9500 .
C23 C24 1.350(17) .
C23 H26 0.9500 .
C24 C25 1.435(13) .
C24 H12 0.9500 .
C25 C26 1.393(13) .
C25 H32 0.9500 .
C26 C27 1.440(11) .
C27 C28 1.416(12) .
C28 C29 1.408(11) .
C28 H2 0.9500 .
C29 C30 1.466(11) .
C30 C31 1.403(12) .
C31 C32 1.371(12) .
C31 H5 0.9500 .
C32 C33 1.378(13) .
C32 H6 0.9500 .
C33 C34 1.392(12) .
C33 H13 0.9500 .
C34 C35 1.474(11) .
C35 C36 1.384(11) .
C36 C37 1.400(12) .
C36 H1 0.9500 .
C37 C38 1.458(12) .
C38 C39 1.381(13) .
C39 C40 1.395(13) .
C39 H23 0.9500 .
C40 C41 1.354(16) .
C40 H16 0.9500 .
C41 C42 1.403(15) .
C41 H9 0.9500 .
C42 H30 0.9500 .
C43 C44 1.387(11) .
C43 H18 0.9500 .
C44 C45 1.372(13) .
C44 H31 0.9500 .
C45 C46 1.383(13) .
C45 H44 0.9500 .
C46 C47 1.381(10) .
C46 H19 0.9500 .
C47 C48 1.456(10) .
C48 C49 1.401(10) .
C49 C50 1.375(10) .
C49 H7 0.9500 .
C50 C51 1.460(10) .
C51 C52 1.383(9) .
C52 C53 1.394(9) .
C52 H10 0.9500 .
C53 C52 1.394(9) 6
C53 H22 0.9500 .
C54 C55 1.371(13) .
C54 H27 0.9500 .
C55 C56 1.377(14) .
C55 H38 0.9500 .
C56 C57 1.390(11) .
C56 H36 0.9500 .
C57 C58 1.382(10) .
C57 H15 0.9500 .
C58 C59 1.445(9) .
C59 C60 1.399(9) .
C60 C61 1.385(9) .
C60 H3 0.9500 .
C61 C62 1.463(9) .
C62 C63 1.390(9) .
C63 C64 1.391(8) .
C63 H8 0.9500 .
C64 C63 1.391(8) 6
C64 H4 0.9500 .
C65 C66 1.387(15) .
C65 H29 0.9500 .
C66 C67 1.392(18) .
C66 H35 0.9500 .
C67 C68 1.348(18) .
C67 H39 0.9500 .
C68 C69 1.396(12) .
C68 H37 0.9500 .
C69 C70 1.445(12) .
C70 C71 1.394(13) .
C71 C72 1.388(12) .
C71 H28 0.9500 .
C72 C73 1.454(12) .
C73 C74 1.387(11) .
C74 C75 1.388(12) .
C74 H33 0.9500 .
C75 C74 1.388(13) 6
C75 H47 0.9500 .
O2W O2W 1.06(4) 6_565
N1S C1S 1.215(18) .
N2S C3S 1.099(14) .
C1S C2S 1.446(19) .
C3S C4S 1.331(15) .
C6S C7S 1.53(2) .
C6S C5S 1.55(2) .
C5S O1S 1.43(2) .
